data_7239941
loop_
_publ_author_name
'Guergueb, Mouhieddinne'
'Nasri, Soumaya'
'Brahmi, Jihed'
'Loiseau, Fr\'ed\'erique'
'Molton, Florian'
'Roisnel, Thierry'
'Guerineau, Vincent'
'Turowska-Tyrk, Ilona'
'Aouadi, Ka\"iss'
'Nasri, Habib'

_publ_section_title
;
 Effect of the coordination of \p-acceptor 4-cyanopyridine ligand on the
 structural and electronic properties of meso-tetra(para-methoxy) and
 meso-tetra(para-chlorophenyl) porphyrin cobalt(ii) coordination
 compounds. Application in the catalytic degradation of methylene blue dye
;
_journal_issue 12
_journal_name_full 'RSC Advances'
_journal_page_first 6900
_journal_page_last 6918
_journal_paper_doi 10.1039/C9RA08504A
_journal_volume 10
_journal_year 2020
_chemical_formula_sum 'C55 H41 Cl3 Co N6 O4'
_chemical_formula_weight 1015.22
_space_group_crystal_system monoclinic
_space_group_IT_number 15
_space_group_name_Hall '-C 2yc'
_space_group_name_H-M_alt 'C 1 2/c 1'
_atom_sites_solution_hydrogens geom
_audit_creation_method SHELXL-2018/3
_audit_update_record
;
2019-08-31 deposited with the CCDC.	2020-01-13 downloaded from the CCDC.
;
_cell_angle_alpha 90
_cell_angle_beta 103.378(4)
_cell_angle_gamma 90
_cell_formula_units_Z 8
_cell_length_a 36.676(4)
_cell_length_b 13.4126(15)
_cell_length_c 19.944(2)
_cell_measurement_reflns_used 9897
_cell_measurement_temperature 150(2)
_cell_measurement_theta_max 27.5471
_cell_measurement_theta_min 2.5466
_cell_volume 9544.6(18)
_computing_structure_refinement 'SHELXL-2018/3 (Sheldrick, 2018)'
_diffrn_ambient_temperature 150(2)
_diffrn_detector '(CMOS) PHOTON 100'
_diffrn_measured_fraction_theta_full 0.978
_diffrn_measured_fraction_theta_max 0.977
_diffrn_measurement_device_type 'D8 VENTURE Bruker AXS'
_diffrn_measurement_method 'rotation images'
_diffrn_radiation_monochromator 'multilayer monochromator'
_diffrn_radiation_source 'Incoatec microfocus sealed tube'
_diffrn_radiation_type MoK\a
_diffrn_radiation_wavelength 0.71073
_diffrn_reflns_av_R_equivalents 0.0478
_diffrn_reflns_av_unetI/netI 0.0413
_diffrn_reflns_Laue_measured_fraction_full 0.978
_diffrn_reflns_Laue_measured_fraction_max 0.977
_diffrn_reflns_limit_h_max 42
_diffrn_reflns_limit_h_min -45
_diffrn_reflns_limit_k_max 15
_diffrn_reflns_limit_k_min -16
_diffrn_reflns_limit_l_max 24
_diffrn_reflns_limit_l_min -24
_diffrn_reflns_number 39202
_diffrn_reflns_point_group_measured_fraction_full 0.978
_diffrn_reflns_point_group_measured_fraction_max 0.977
_diffrn_reflns_theta_full 25.242
_diffrn_reflns_theta_max 25.998
_diffrn_reflns_theta_min 3.038
_exptl_absorpt_coefficient_mu 0.583
_exptl_absorpt_correction_T_max 0.972
_exptl_absorpt_correction_T_min 0.676
_exptl_absorpt_correction_type multi-scan
_exptl_absorpt_process_details
;
[Sheldrick, G.M. (2014). SADABS Bruker AXS Inc., Madison, Wisconsin, USA]
;
_exptl_crystal_colour blue
_exptl_crystal_density_diffrn 1.413
_exptl_crystal_description prism
_exptl_crystal_F_000 4184
_exptl_crystal_size_max 0.560
_exptl_crystal_size_mid 0.310
_exptl_crystal_size_min 0.070
_refine_diff_density_max 0.977
_refine_diff_density_min -0.878
_refine_diff_density_rms 0.089
_refine_ls_extinction_method none
_refine_ls_goodness_of_fit_ref 1.033
_refine_ls_hydrogen_treatment constr
_refine_ls_matrix_type full
_refine_ls_number_parameters 640
_refine_ls_number_reflns 9176
_refine_ls_number_restraints 75
_refine_ls_restrained_S_all 1.039
_refine_ls_R_factor_all 0.0860
_refine_ls_R_factor_gt 0.0683
_refine_ls_shift/su_max 0.001
_refine_ls_shift/su_mean 0.000
_refine_ls_structure_factor_coef Fsqd
_refine_ls_weighting_details 'w=1/[\s^2^(Fo^2^)+(0.0791P)^2^+50.8704P] where P=(Fo^2^+2Fc^2^)/3'
_refine_ls_weighting_scheme calc
_refine_ls_wR_factor_gt 0.1695
_refine_ls_wR_factor_ref 0.1847
_reflns_Friedel_coverage 0.000
_reflns_number_gt 7380
_reflns_number_total 9176
_reflns_threshold_expression 'I > 2\s(I)'
_cod_data_source_file c9ra08504a2.cif
_cod_data_source_block 1
_cod_depositor_comments 'Adding full bibliography for 7239940--7239941.cif.'
_cod_original_sg_symbol_H-M 'C 2/c'
_cod_database_code 7239941
_shelx_shelxl_version_number 2018/3
_shelx_space_group_comment
;
The symmetry employed for this shelxl refinement is uniquely defined
by the following loop, which should always be used as a source of
symmetry information in preference to the above space-group names.
They are only intended as comments.
;
_shelx_estimated_absorpt_t_min 0.736
_shelx_estimated_absorpt_t_max 0.960

loop_
_space_group_symop_operation_xyz
'x, y, z'
'-x, y, -z+1/2'
'x+1/2, y+1/2, z'
'-x+1/2, y+1/2, -z+1/2'
'-x, -y, -z'
'x, -y, z-1/2'
'-x+1/2, -y+1/2, -z'
'x+1/2, -y+1/2, z-1/2'

loop_
_atom_site_label
_atom_site_type_symbol
_atom_site_fract_x
_atom_site_fract_y
_atom_site_fract_z
_atom_site_U_iso_or_equiv
_atom_site_adp_type
_atom_site_occupancy
_atom_site_site_symmetry_order
_atom_site_calc_flag
_atom_site_refinement_flags_posn
_atom_site_refinement_flags_adp
_atom_site_refinement_flags_occupancy
_atom_site_disorder_assembly
_atom_site_disorder_group
Co Co 0.61039(2) 0.51095(3) 0.70824(2) 0.02439(15) Uani 1 1 d . . . . .
N5 N 0.65929(8) 0.5631(2) 0.78725(14) 0.0262(6) Uani 1 1 d . . . . .
C49 C 0.69418(11) 0.5366(3) 0.78473(19) 0.0350(8) Uani 1 1 d . . . . .
H49 H 0.697422 0.498573 0.746363 0.042 Uiso 1 1 calc R U . . .
C50 C 0.72543(11) 0.5613(3) 0.83434(19) 0.0356(8) Uani 1 1 d . . . . .
H50 H 0.749631 0.540596 0.830459 0.043 Uiso 1 1 calc R U . . .
C51 C 0.72091(10) 0.6172(3) 0.89034(18) 0.0308(8) Uani 1 1 d . . . . .
C52 C 0.68542(11) 0.6467(3) 0.89401(19) 0.0364(9) Uani 1 1 d . . . . .
H52 H 0.681503 0.685426 0.931585 0.044 Uiso 1 1 calc R U . . .
C53 C 0.65552(11) 0.6178(3) 0.84100(19) 0.0336(8) Uani 1 1 d . . . . .
H53 H 0.631031 0.638297 0.843225 0.040 Uiso 1 1 calc R U . . .
C54 C 0.75346(12) 0.6425(3) 0.9442(2) 0.0421(10) Uani 1 1 d . . . . .
N6 N 0.77944(12) 0.6623(3) 0.9857(2) 0.0611(11) Uani 1 1 d . . . . .
N1 N 0.61095(8) 0.6250(2) 0.64494(13) 0.0249(6) Uani 1 1 d . . . . .
N2 N 0.57516(8) 0.5838(2) 0.75199(13) 0.0254(6) Uani 1 1 d . . . . .
N3 N 0.60282(9) 0.3900(2) 0.76065(14) 0.0277(6) Uani 1 1 d . . . . .
N4 N 0.64191(9) 0.4332(2) 0.65809(13) 0.0283(6) Uani 1 1 d . . . . .
C1 C 0.63155(10) 0.6346(2) 0.59552(16) 0.0262(7) Uani 1 1 d . . . . .
C2 C 0.62494(10) 0.7309(3) 0.56274(17) 0.0291(8) Uani 1 1 d . . . . .
H2 H 0.636061 0.755678 0.527541 0.035 Uiso 1 1 calc R U . . .
C3 C 0.60022(10) 0.7788(3) 0.59114(17) 0.0284(7) Uani 1 1 d . . . . .
H3 H 0.590091 0.843333 0.579095 0.034 Uiso 1 1 calc R U . . .
C4 C 0.59187(10) 0.7143(2) 0.64338(16) 0.0260(7) Uani 1 1 d . . . . .
C5 C 0.56976(10) 0.7427(2) 0.68790(17) 0.0265(7) Uani 1 1 d . . . . .
C6 C 0.56375(10) 0.6822(2) 0.74101(17) 0.0262(7) Uani 1 1 d . . . . .
C7 C 0.54265(10) 0.7127(3) 0.79011(17) 0.0288(7) Uani 1 1 d . . . . .
H7 H 0.532507 0.777027 0.793946 0.035 Uiso 1 1 calc R U . . .
C8 C 0.53999(10) 0.6328(3) 0.82954(18) 0.0287(7) Uani 1 1 d . . . . .
H8 H 0.527714 0.629812 0.866541 0.034 Uiso 1 1 calc R U . . .
C9 C 0.55946(10) 0.5525(3) 0.80456(16) 0.0259(7) Uani 1 1 d . . . . .
C10 C 0.56054(10) 0.4548(3) 0.82991(16) 0.0272(7) Uani 1 1 d . . . . .
C11 C 0.58097(11) 0.3796(3) 0.80791(17) 0.0309(8) Uani 1 1 d . . . . .
C12 C 0.58259(13) 0.2783(3) 0.8334(2) 0.0417(10) Uani 1 1 d . . . . .
H12 H 0.569581 0.252301 0.865585 0.050 Uiso 1 1 calc R U . . .
C13 C 0.60601(13) 0.2283(3) 0.8029(2) 0.0428(10) Uani 1 1 d . . . . .
H13 H 0.613080 0.160359 0.810269 0.051 Uiso 1 1 calc R U . . .
C14 C 0.61844(11) 0.2963(3) 0.75722(18) 0.0328(8) Uani 1 1 d . . . . .
C15 C 0.64272(12) 0.2701(3) 0.71642(18) 0.0338(8) Uani 1 1 d . . . . .
C16 C 0.65301(11) 0.3349(3) 0.66921(17) 0.0319(8) Uani 1 1 d . . . . .
C17 C 0.67649(13) 0.3066(3) 0.6243(2) 0.0410(10) Uani 1 1 d . . . . .
H17 H 0.687362 0.242868 0.621595 0.049 Uiso 1 1 calc R U . . .
C18 C 0.68021(13) 0.3873(3) 0.5869(2) 0.0410(10) Uani 1 1 d . . . . .
H18 H 0.694397 0.391449 0.552683 0.049 Uiso 1 1 calc R U . . .
C19 C 0.65877(11) 0.4667(3) 0.60784(17) 0.0302(8) Uani 1 1 d . . . . .
C20 C 0.65530(10) 0.5623(3) 0.57854(16) 0.0282(7) Uani 1 1 d . . . . .
C21 C 0.54991(11) 0.8414(3) 0.67618(19) 0.0322(8) Uani 1 1 d . . . . .
C22 C 0.56147(16) 0.9231(3) 0.7188(3) 0.0598(8) Uani 1 1 d . U . . .
H22 H 0.582510 0.916748 0.756638 0.072 Uiso 1 1 calc R U . . .
C23 C 0.54300(17) 1.0128(3) 0.7072(3) 0.0619(8) Uani 1 1 d . U . . .
H23 H 0.550831 1.067372 0.737439 0.074 Uiso 1 1 calc R U . . .
C24 C 0.51310(18) 1.0231(3) 0.6515(4) 0.084(2) Uani 1 1 d . . . . .
C25 C 0.49994(16) 0.9419(3) 0.6067(3) 0.0608(8) Uani 1 1 d . U . . .
H25 H 0.479167 0.948687 0.568434 0.073 Uiso 1 1 calc R U . . .
C26 C 0.51895(15) 0.8522(3) 0.6216(3) 0.0569(8) Uani 1 1 d . U . . .
H26 H 0.510406 0.795930 0.593401 0.068 Uiso 1 1 calc R U . . .
O1A O 0.4924(3) 1.1122(6) 0.6262(4) 0.0548(17) Uani 0.593(7) 1 d . . P A 1
C27A C 0.4658(3) 1.1266(6) 0.5627(5) 0.0618(19) Uani 0.593(7) 1 d . . P A 1
H27A H 0.456477 1.195315 0.560109 0.093 Uiso 0.593(7) 1 calc R U P A 1
H27B H 0.477713 1.114045 0.524333 0.093 Uiso 0.593(7) 1 calc R U P A 1
H27C H 0.444801 1.080330 0.559904 0.093 Uiso 0.593(7) 1 calc R U P A 1
O1B O 0.4988(5) 1.1185(10) 0.6579(6) 0.0548(17) Uani 0.407(7) 1 d . . P A 2
C27B C 0.5149(4) 1.1996(8) 0.6999(7) 0.0618(19) Uani 0.407(7) 1 d . . P A 2
H27D H 0.497537 1.256139 0.692186 0.093 Uiso 0.407(7) 1 calc R U P A 2
H27E H 0.520017 1.179753 0.748466 0.093 Uiso 0.407(7) 1 calc R U P A 2
H27F H 0.538437 1.219050 0.688080 0.093 Uiso 0.407(7) 1 calc R U P A 2
C28A C 0.53614(10) 0.4294(3) 0.87811(17) 0.0300(4) Uani 0.501(5) 1 d . . P B 1
C29A C 0.5476(3) 0.3983(6) 0.9450(5) 0.0300(4) Uani 0.501(5) 1 d . . P B 1
H29A H 0.573749 0.394273 0.964301 0.036 Uiso 0.501(5) 1 calc R U P B 1
C30A C 0.5237(3) 0.3725(6) 0.9865(5) 0.0300(4) Uani 0.501(5) 1 d . . P B 1
H30A H 0.533688 0.353479 1.033023 0.036 Uiso 0.501(5) 1 calc R U P B 1
C31A C 0.48847(10) 0.3739(3) 0.96297(17) 0.0300(4) Uani 0.501(5) 1 d . . P B 1
C32A C 0.4708(2) 0.4199(6) 0.8987(3) 0.0300(4) Uani 0.501(5) 1 d . . P B 1
H32A H 0.444591 0.431504 0.885455 0.036 Uiso 0.501(5) 1 calc R U P B 1
C33A C 0.4953(2) 0.4463(6) 0.8569(4) 0.0300(4) Uani 0.501(5) 1 d . . P B 1
H33A H 0.485153 0.476149 0.813396 0.036 Uiso 0.501(5) 1 calc R U P B 1
O2A O 0.46740(8) 0.3454(2) 1.00805(13) 0.0421(7) Uani 0.501(5) 1 d . . P B 1
C34A C 0.4241(4) 0.3639(11) 0.9855(8) 0.054(3) Uani 0.501(5) 1 d . . P B 1
H34A H 0.412220 0.340492 1.021834 0.081 Uiso 0.501(5) 1 calc R U P B 1
H34B H 0.419348 0.435327 0.977873 0.081 Uiso 0.501(5) 1 calc R U P B 1
H34C H 0.413796 0.327382 0.942799 0.081 Uiso 0.501(5) 1 calc R U P B 1
C28B C 0.53614(10) 0.4294(3) 0.87811(17) 0.0300(4) Uani 0.499(5) 1 d . . P B 2
C29B C 0.5513(3) 0.4257(6) 0.9495(5) 0.0300(4) Uani 0.499(5) 1 d . . P B 2
H29B H 0.576889 0.441998 0.968237 0.036 Uiso 0.499(5) 1 calc R U P B 2
C30B C 0.5283(3) 0.3981(6) 0.9915(5) 0.0300(4) Uani 0.499(5) 1 d . . P B 2
H30B H 0.538200 0.394497 1.039834 0.036 Uiso 0.499(5) 1 calc R U P B 2
C31B C 0.48847(10) 0.3739(3) 0.96297(17) 0.0300(4) Uani 0.499(5) 1 d . . P B 2
C32B C 0.4776(2) 0.3665(6) 0.8915(4) 0.0300(4) Uani 0.499(5) 1 d . . P B 2
H32B H 0.453366 0.341784 0.870611 0.036 Uiso 0.499(5) 1 calc R U P B 2
C33B C 0.5018(2) 0.3950(6) 0.8499(4) 0.0300(4) Uani 0.499(5) 1 d . . P B 2
H33B H 0.493688 0.389899 0.801199 0.036 Uiso 0.499(5) 1 calc R U P B 2
O2B O 0.46740(8) 0.3454(2) 1.00805(13) 0.0421(7) Uani 0.499(5) 1 d . . P B 2
C34B C 0.4322(4) 0.3159(11) 0.9806(8) 0.054(3) Uani 0.499(5) 1 d . . P B 2
H34D H 0.419924 0.297366 1.017591 0.081 Uiso 0.499(5) 1 calc R U P B 2
H34E H 0.418266 0.370459 0.953533 0.081 Uiso 0.499(5) 1 calc R U P B 2
H34F H 0.432557 0.258154 0.950630 0.081 Uiso 0.499(5) 1 calc R U P B 2
C35 C 0.65873(12) 0.1662(3) 0.72324(18) 0.0343(8) Uani 1 1 d . . . . .
C36 C 0.69250(15) 0.1461(3) 0.7647(3) 0.0584(9) Uani 1 1 d . U . . .
H36 H 0.707028 0.199508 0.788300 0.070 Uiso 1 1 calc R U . . .
C37 C 0.70680(15) 0.0495(3) 0.7741(3) 0.0596(9) Uani 1 1 d . U . . .
H37 H 0.730531 0.037868 0.804379 0.072 Uiso 1 1 calc R U . . .
C38 C 0.68679(12) -0.0287(3) 0.7400(2) 0.0403(9) Uani 1 1 d . . . . .
C39 C 0.65271(16) -0.0107(4) 0.7003(3) 0.0636(9) Uani 1 1 d . U . . .
H39 H 0.637946 -0.064657 0.678012 0.076 Uiso 1 1 calc R U . . .
C40 C 0.63862(16) 0.0854(3) 0.6913(3) 0.0631(9) Uani 1 1 d . U . . .
H40 H 0.614460 0.096072 0.662300 0.076 Uiso 1 1 calc R U . . .
O3A O 0.69858(11) -0.1258(2) 0.7468(2) 0.0683(10) Uani 0.8 1 d D . P C 1
C41A C 0.73204(18) -0.1513(5) 0.7905(4) 0.073(2) Uani 0.8 1 d D . P C 1
H41A H 0.735743 -0.223509 0.788597 0.110 Uiso 0.8 1 calc R U P C 1
H41B H 0.752575 -0.116779 0.776268 0.110 Uiso 0.8 1 calc R U P C 1
H41C H 0.731674 -0.131769 0.837652 0.110 Uiso 0.8 1 calc R U P C 1
O3B O 0.69858(11) -0.1258(2) 0.7468(2) 0.0683(10) Uani 0.2 1 d D . P C 2
C41B C 0.6783(6) -0.2126(12) 0.7438(16) 0.073(2) Uani 0.2 1 d D . P C 2
H41D H 0.695389 -0.269785 0.750860 0.110 Uiso 0.2 1 calc R U P C 2
H41E H 0.664071 -0.211935 0.779792 0.110 Uiso 0.2 1 calc R U P C 2
H41F H 0.660894 -0.218048 0.698506 0.110 Uiso 0.2 1 calc R U P C 2
C42 C 0.67871(10) 0.5872(3) 0.52885(17) 0.0278(7) Uani 1 1 d . . . . .
C43 C 0.71741(11) 0.5876(3) 0.5508(2) 0.0402(9) Uani 1 1 d . . . . .
H43 H 0.728480 0.570871 0.597313 0.048 Uiso 1 1 calc R U . . .
C44 C 0.74066(11) 0.6115(3) 0.5070(2) 0.0403(9) Uani 1 1 d . . . . .
H44 H 0.767115 0.610241 0.523548 0.048 Uiso 1 1 calc R U . . .
C45 C 0.72513(11) 0.6371(3) 0.4394(2) 0.0343(8) Uani 1 1 d . . . . .
C46 C 0.68644(11) 0.6366(3) 0.41616(19) 0.0341(8) Uani 1 1 d . . . . .
H46 H 0.675459 0.653853 0.369665 0.041 Uiso 1 1 calc R U . . .
C47 C 0.66361(10) 0.6112(3) 0.46007(18) 0.0309(8) Uani 1 1 d . . . . .
H47 H 0.637190 0.610176 0.442932 0.037 Uiso 1 1 calc R U . . .
O4 O 0.74488(8) 0.6627(2) 0.39167(16) 0.0464(7) Uani 1 1 d . . . . .
C48 C 0.78501(13) 0.6583(4) 0.4142(3) 0.0590(13) Uani 1 1 d . . . . .
H48A H 0.796331 0.678005 0.376269 0.088 Uiso 1 1 calc R U . . .
H48B H 0.793396 0.703871 0.453177 0.088 Uiso 1 1 calc R U . . .
H48C H 0.792680 0.590153 0.428617 0.088 Uiso 1 1 calc R U . . .
C55A C 0.86037(16) 0.5681(4) 0.0479(2) 0.0646(14) Uani 0.4 1 d . . P D 1
H55A H 0.835280 0.600101 0.043356 0.078 Uiso 0.4 1 calc R U P D 1
Cl1A Cl 0.89210(6) 0.65041(13) 0.09689(10) 0.0962(6) Uani 0.4 1 d . . P D 1
Cl2A Cl 0.86566(13) 0.5554(3) -0.03477(17) 0.0769(11) Uani 0.4 1 d . . P D 1
Cl3A Cl 0.85527(14) 0.4464(3) 0.0773(2) 0.0824(11) Uani 0.4 1 d . . P D 1
C55B C 0.86037(16) 0.5681(4) 0.0479(2) 0.0646(14) Uani 0.6 1 d D . P E 2
H55B H 0.841182 0.602401 0.011388 0.078 Uiso 0.6 1 calc R U P E 2
Cl1B Cl 0.89210(6) 0.65041(13) 0.09689(10) 0.0962(6) Uani 0.6 1 d . . P E 2
Cl2B Cl 0.84103(10) 0.5100(4) 0.10876(19) 0.1221(15) Uani 0.6 1 d D . P E 2
Cl3B Cl 0.8848(2) 0.4773(6) 0.0149(4) 0.252(4) Uani 0.6 1 d . . P E 2

loop_
_atom_site_aniso_label
_atom_site_aniso_U_11
_atom_site_aniso_U_22
_atom_site_aniso_U_33
_atom_site_aniso_U_23
_atom_site_aniso_U_13
_atom_site_aniso_U_12
Co 0.0373(3) 0.0190(2) 0.0167(2) -0.00158(16) 0.00593(18) -0.00327(18)
N5 0.0360(17) 0.0210(14) 0.0214(13) -0.0006(11) 0.0062(12) -0.0037(12)
C49 0.041(2) 0.034(2) 0.0312(19) -0.0075(15) 0.0107(16) -0.0016(16)
C50 0.031(2) 0.039(2) 0.037(2) -0.0054(16) 0.0098(16) -0.0027(16)
C51 0.032(2) 0.0281(18) 0.0310(18) -0.0029(14) 0.0050(15) -0.0111(15)
C52 0.039(2) 0.038(2) 0.0319(19) -0.0171(16) 0.0074(16) -0.0062(16)
C53 0.030(2) 0.038(2) 0.0325(19) -0.0108(16) 0.0055(15) -0.0016(16)
C54 0.039(2) 0.042(2) 0.045(2) -0.0093(18) 0.0083(19) -0.0088(18)
N6 0.047(2) 0.065(3) 0.063(3) -0.019(2) -0.004(2) -0.014(2)
N1 0.0335(16) 0.0231(14) 0.0174(13) -0.0008(11) 0.0043(11) -0.0040(12)
N2 0.0320(16) 0.0216(13) 0.0209(13) -0.0005(11) 0.0030(11) -0.0026(12)
N3 0.0420(18) 0.0199(14) 0.0211(14) -0.0005(11) 0.0065(12) -0.0015(12)
N4 0.0459(18) 0.0219(14) 0.0172(13) -0.0024(11) 0.0076(12) -0.0028(12)
C1 0.0337(19) 0.0234(16) 0.0194(15) -0.0013(13) 0.0020(13) -0.0082(14)
C2 0.034(2) 0.0281(18) 0.0246(17) 0.0026(14) 0.0049(14) -0.0076(15)
C3 0.034(2) 0.0231(16) 0.0269(17) 0.0028(13) 0.0041(14) -0.0057(14)
C4 0.0297(18) 0.0227(16) 0.0223(16) 0.0012(13) -0.0008(13) -0.0063(14)
C5 0.0292(18) 0.0222(16) 0.0265(17) -0.0025(13) 0.0030(14) -0.0061(13)
C6 0.0290(18) 0.0212(16) 0.0267(17) -0.0013(13) 0.0030(14) -0.0031(13)
C7 0.0285(19) 0.0286(18) 0.0285(17) -0.0019(14) 0.0052(14) -0.0011(14)
C8 0.0264(18) 0.0328(18) 0.0264(17) 0.0017(14) 0.0046(14) 0.0012(14)
C9 0.0301(18) 0.0253(17) 0.0203(15) 0.0017(13) 0.0018(13) -0.0029(14)
C10 0.0318(19) 0.0293(17) 0.0179(15) 0.0014(13) 0.0005(13) -0.0042(14)
C11 0.045(2) 0.0243(17) 0.0217(16) 0.0019(13) 0.0040(15) -0.0045(15)
C12 0.064(3) 0.0268(19) 0.039(2) 0.0056(16) 0.022(2) -0.0032(18)
C13 0.071(3) 0.0208(18) 0.040(2) 0.0046(16) 0.021(2) 0.0019(18)
C14 0.052(2) 0.0202(16) 0.0257(17) -0.0015(13) 0.0086(16) -0.0021(15)
C15 0.055(2) 0.0213(17) 0.0242(17) -0.0048(13) 0.0068(16) -0.0006(16)
C16 0.051(2) 0.0234(17) 0.0216(16) -0.0074(13) 0.0093(16) 0.0004(16)
C17 0.065(3) 0.030(2) 0.033(2) -0.0052(16) 0.0207(19) 0.0058(18)
C18 0.062(3) 0.034(2) 0.0311(19) -0.0027(16) 0.0206(19) 0.0036(19)
C19 0.046(2) 0.0243(17) 0.0205(16) -0.0047(13) 0.0074(15) -0.0024(15)
C20 0.0346(19) 0.0314(18) 0.0174(15) -0.0020(13) 0.0038(14) -0.0069(15)
C21 0.041(2) 0.0224(17) 0.038(2) 0.0028(15) 0.0187(17) -0.0047(15)
C22 0.078(2) 0.0277(13) 0.0765(19) 0.0009(13) 0.0232(17) -0.0009(14)
C23 0.080(2) 0.0288(13) 0.0797(19) 0.0012(14) 0.0250(17) 0.0004(14)
C24 0.082(4) 0.024(2) 0.175(7) 0.020(3) 0.084(5) 0.017(2)
C25 0.075(2) 0.0294(13) 0.0806(19) 0.0052(14) 0.0234(17) 0.0015(14)
C26 0.072(2) 0.0261(13) 0.0765(19) 0.0034(13) 0.0244(17) 0.0004(13)
O1A 0.070(4) 0.024(2) 0.065(6) -0.006(4) 0.004(5) 0.009(2)
C27A 0.067(5) 0.031(3) 0.086(5) 0.005(3) 0.014(4) 0.020(3)
O1B 0.070(4) 0.024(2) 0.065(6) -0.006(4) 0.004(5) 0.009(2)
C27B 0.067(5) 0.031(3) 0.086(5) 0.005(3) 0.014(4) 0.020(3)
C28A 0.0293(9) 0.0358(12) 0.0234(8) 0.0053(9) 0.0028(7) -0.0012(8)
C29A 0.0293(9) 0.0358(12) 0.0234(8) 0.0053(9) 0.0028(7) -0.0012(8)
C30A 0.0293(9) 0.0358(12) 0.0234(8) 0.0053(9) 0.0028(7) -0.0012(8)
C31A 0.0293(9) 0.0358(12) 0.0234(8) 0.0053(9) 0.0028(7) -0.0012(8)
C32A 0.0293(9) 0.0358(12) 0.0234(8) 0.0053(9) 0.0028(7) -0.0012(8)
C33A 0.0293(9) 0.0358(12) 0.0234(8) 0.0053(9) 0.0028(7) -0.0012(8)
O2A 0.0390(16) 0.0581(18) 0.0294(13) 0.0100(12) 0.0084(12) -0.0114(13)
C34A 0.023(5) 0.095(10) 0.045(3) 0.012(7) 0.011(3) -0.009(6)
C28B 0.0293(9) 0.0358(12) 0.0234(8) 0.0053(9) 0.0028(7) -0.0012(8)
C29B 0.0293(9) 0.0358(12) 0.0234(8) 0.0053(9) 0.0028(7) -0.0012(8)
C30B 0.0293(9) 0.0358(12) 0.0234(8) 0.0053(9) 0.0028(7) -0.0012(8)
C31B 0.0293(9) 0.0358(12) 0.0234(8) 0.0053(9) 0.0028(7) -0.0012(8)
C32B 0.0293(9) 0.0358(12) 0.0234(8) 0.0053(9) 0.0028(7) -0.0012(8)
C33B 0.0293(9) 0.0358(12) 0.0234(8) 0.0053(9) 0.0028(7) -0.0012(8)
O2B 0.0390(16) 0.0581(18) 0.0294(13) 0.0100(12) 0.0084(12) -0.0114(13)
C34B 0.023(5) 0.095(10) 0.045(3) 0.012(7) 0.011(3) -0.009(6)
C35 0.053(2) 0.0227(17) 0.0291(18) -0.0036(14) 0.0132(17) -0.0012(16)
C36 0.0631(19) 0.0358(14) 0.0637(18) -0.0159(14) -0.0110(15) 0.0053(14)
C37 0.0634(19) 0.0381(15) 0.0642(18) -0.0143(14) -0.0121(15) 0.0082(14)
C38 0.051(3) 0.0279(19) 0.047(2) 0.0036(17) 0.020(2) 0.0049(17)
C39 0.0668(19) 0.0379(15) 0.0707(18) -0.0158(14) -0.0157(15) 0.0060(14)
C40 0.0665(19) 0.0375(15) 0.0697(18) -0.0156(14) -0.0164(15) 0.0074(14)
O3A 0.091(3) 0.0368(18) 0.084(3) 0.0130(17) 0.035(2) 0.0230(18)
C41A 0.080(5) 0.056(4) 0.087(5) 0.031(4) 0.029(4) 0.029(3)
O3B 0.091(3) 0.0368(18) 0.084(3) 0.0130(17) 0.035(2) 0.0230(18)
C41B 0.080(5) 0.056(4) 0.087(5) 0.031(4) 0.029(4) 0.029(3)
C42 0.0333(19) 0.0253(17) 0.0247(16) -0.0023(13) 0.0067(14) -0.0044(14)
C43 0.038(2) 0.047(2) 0.0317(19) 0.0012(17) 0.0017(17) 0.0012(18)
C44 0.027(2) 0.042(2) 0.051(2) -0.0066(18) 0.0067(17) -0.0032(17)
C45 0.037(2) 0.0273(18) 0.044(2) -0.0032(16) 0.0196(17) -0.0058(15)
C46 0.040(2) 0.036(2) 0.0282(18) 0.0042(15) 0.0120(16) -0.0035(16)
C47 0.0271(19) 0.038(2) 0.0270(17) 0.0005(15) 0.0051(14) -0.0052(15)
O4 0.0468(18) 0.0408(16) 0.0603(19) 0.0000(14) 0.0302(15) -0.0095(13)
C48 0.040(3) 0.057(3) 0.090(4) -0.015(3) 0.036(3) -0.014(2)
C55A 0.075(4) 0.069(3) 0.049(3) -0.004(2) 0.011(3) -0.002(3)
Cl1A 0.1007(13) 0.0799(11) 0.0900(12) -0.0169(9) -0.0147(10) -0.0017(9)
Cl2A 0.115(3) 0.074(2) 0.0472(17) -0.0015(16) 0.0304(19) 0.001(2)
Cl3A 0.096(3) 0.071(2) 0.079(3) 0.024(2) 0.017(2) -0.001(2)
C55B 0.075(4) 0.069(3) 0.049(3) -0.004(2) 0.011(3) -0.002(3)
Cl1B 0.1007(13) 0.0799(11) 0.0900(12) -0.0169(9) -0.0147(10) -0.0017(9)
Cl2B 0.093(2) 0.175(4) 0.098(2) 0.077(3) 0.0212(19) -0.015(2)
Cl3B 0.328(9) 0.200(6) 0.264(8) -0.163(6) 0.144(7) -0.002(6)

loop_
_atom_type_symbol
_atom_type_description
_atom_type_scat_dispersion_real
_atom_type_scat_dispersion_imag
_atom_type_scat_source
C C 0.0033 0.0016 'International Tables Vol C Tables 4.2.6.8 and 6.1.1.4'
H H 0.0000 0.0000 'International Tables Vol C Tables 4.2.6.8 and 6.1.1.4'
N N 0.0061 0.0033 'International Tables Vol C Tables 4.2.6.8 and 6.1.1.4'
O O 0.0106 0.0060 'International Tables Vol C Tables 4.2.6.8 and 6.1.1.4'
Co Co 0.3494 0.9721 'International Tables Vol C Tables 4.2.6.8 and 6.1.1.4'
Cl Cl 0.1484 0.1585 'International Tables Vol C Tables 4.2.6.8 and 6.1.1.4'

loop_
_geom_angle_atom_site_label_1
_geom_angle_atom_site_label_2
_geom_angle_atom_site_label_3
_geom_angle
_geom_angle_site_symmetry_1
_geom_angle_site_symmetry_3
_geom_angle_publ_flag
N2 Co N3 89.21(12) . . ?
N2 Co N1 90.21(12) . . ?
N3 Co N1 171.05(12) . . ?
N2 Co N4 174.92(12) . . ?
N3 Co N4 90.28(12) . . ?
N1 Co N4 89.51(12) . . ?
N2 Co N5 91.96(11) . . ?
N3 Co N5 94.17(11) . . ?
N1 Co N5 94.77(11) . . ?
N4 Co N5 93.11(11) . . ?
C53 N5 C49 117.0(3) . . ?
C53 N5 Co 122.0(2) . . ?
C49 N5 Co 120.9(2) . . ?
N5 C49 C50 123.7(3) . . ?
N5 C49 H49 118.1 . . ?
C50 C49 H49 118.1 . . ?
C49 C50 C51 118.4(4) . . ?
C49 C50 H50 120.8 . . ?
C51 C50 H50 120.8 . . ?
C52 C51 C50 119.2(3) . . ?
C52 C51 C54 121.3(3) . . ?
C50 C51 C54 119.5(4) . . ?
C51 C52 C53 117.9(3) . . ?
C51 C52 H52 121.0 . . ?
C53 C52 H52 121.0 . . ?
N5 C53 C52 123.7(4) . . ?
N5 C53 H53 118.2 . . ?
C52 C53 H53 118.2 . . ?
N6 C54 C51 178.7(5) . . ?
C1 N1 C4 105.2(3) . . ?
C1 N1 Co 127.8(2) . . ?
C4 N1 Co 127.0(2) . . ?
C9 N2 C6 104.3(3) . . ?
C9 N2 Co 128.2(2) . . ?
C6 N2 Co 127.2(2) . . ?
C11 N3 C14 104.7(3) . . ?
C11 N3 Co 128.1(2) . . ?
C14 N3 Co 127.2(2) . . ?
C19 N4 C16 105.3(3) . . ?
C19 N4 Co 127.6(2) . . ?
C16 N4 Co 127.1(2) . . ?
N1 C1 C20 125.8(3) . . ?
N1 C1 C2 110.2(3) . . ?
C20 C1 C2 124.1(3) . . ?
C3 C2 C1 107.3(3) . . ?
C3 C2 H2 126.3 . . ?
C1 C2 H2 126.3 . . ?
C2 C3 C4 107.1(3) . . ?
C2 C3 H3 126.4 . . ?
C4 C3 H3 126.4 . . ?
N1 C4 C5 126.2(3) . . ?
N1 C4 C3 110.2(3) . . ?
C5 C4 C3 123.4(3) . . ?
C4 C5 C6 123.1(3) . . ?
C4 C5 C21 118.5(3) . . ?
C6 C5 C21 118.4(3) . . ?
N2 C6 C5 125.4(3) . . ?
N2 C6 C7 110.6(3) . . ?
C5 C6 C7 123.8(3) . . ?
C8 C7 C6 107.1(3) . . ?
C8 C7 H7 126.4 . . ?
C6 C7 H7 126.4 . . ?
C7 C8 C9 106.5(3) . . ?
C7 C8 H8 126.8 . . ?
C9 C8 H8 126.8 . . ?
N2 C9 C10 125.4(3) . . ?
N2 C9 C8 111.4(3) . . ?
C10 C9 C8 123.2(3) . . ?
C11 C10 C9 122.5(3) . . ?
C11 C10 C28B 119.0(3) . . ?
C9 C10 C28B 118.3(3) . . ?
C11 C10 C28A 119.0(3) . . ?
C9 C10 C28A 118.3(3) . . ?
N3 C11 C10 125.8(3) . . ?
N3 C11 C12 110.6(3) . . ?
C10 C11 C12 123.5(3) . . ?
C13 C12 C11 106.8(3) . . ?
C13 C12 H12 126.6 . . ?
C11 C12 H12 126.6 . . ?
C12 C13 C14 107.5(3) . . ?
C12 C13 H13 126.2 . . ?
C14 C13 H13 126.2 . . ?
C15 C14 N3 126.0(3) . . ?
C15 C14 C13 123.7(3) . . ?
N3 C14 C13 110.3(3) . . ?
C14 C15 C16 123.4(3) . . ?
C14 C15 C35 118.2(3) . . ?
C16 C15 C35 118.5(3) . . ?
N4 C16 C15 125.9(3) . . ?
N4 C16 C17 110.5(3) . . ?
C15 C16 C17 123.5(3) . . ?
C18 C17 C16 106.7(3) . . ?
C18 C17 H17 126.6 . . ?
C16 C17 H17 126.6 . . ?
C17 C18 C19 107.6(3) . . ?
C17 C18 H18 126.2 . . ?
C19 C18 H18 126.2 . . ?
N4 C19 C20 126.3(3) . . ?
N4 C19 C18 109.9(3) . . ?
C20 C19 C18 123.9(3) . . ?
C1 C20 C19 122.4(3) . . ?
C1 C20 C42 119.5(3) . . ?
C19 C20 C42 118.1(3) . . ?
C26 C21 C22 118.4(4) . . ?
C26 C21 C5 119.5(3) . . ?
C22 C21 C5 122.0(4) . . ?
C23 C22 C21 121.2(5) . . ?
C23 C22 H22 119.4 . . ?
C21 C22 H22 119.4 . . ?
C22 C23 C24 119.6(5) . . ?
C22 C23 H23 120.2 . . ?
C24 C23 H23 120.2 . . ?
C23 C24 O1B 105.3(8) . . ?
C23 C24 C25 121.5(5) . . ?
O1B C24 C25 132.7(8) . . ?
C23 C24 O1A 128.5(6) . . ?
C25 C24 O1A 109.9(7) . . ?
C26 C25 C24 116.7(5) . . ?
C26 C25 H25 121.7 . . ?
C24 C25 H25 121.7 . . ?
C21 C26 C25 122.5(5) . . ?
C21 C26 H26 118.7 . . ?
C25 C26 H26 118.7 . . ?
C27A O1A C24 128.4(7) . . ?
O1A C27A H27A 109.5 . . ?
O1A C27A H27B 109.5 . . ?
H27A C27A H27B 109.5 . . ?
O1A C27A H27C 109.5 . . ?
H27A C27A H27C 109.5 . . ?
H27B C27A H27C 109.5 . . ?
C24 O1B C27B 129.9(12) . . ?
O1B C27B H27D 109.5 . . ?
O1B C27B H27E 109.5 . . ?
H27D C27B H27E 109.5 . . ?
O1B C27B H27F 109.5 . . ?
H27D C27B H27F 109.5 . . ?
H27E C27B H27F 109.5 . . ?
C29A C28A C33A 112.8(6) . . ?
C29A C28A C10 127.1(5) . . ?
C33A C28A C10 119.9(4) . . ?
C28A C29A C30A 124.6(8) . . ?
C28A C29A H29A 117.7 . . ?
C30A C29A H29A 117.7 . . ?
C31A C30A C29A 120.5(8) . . ?
C31A C30A H30A 119.8 . . ?
C29A C30A H30A 119.8 . . ?
C30A C31A O2A 115.7(5) . . ?
C30A C31A C32A 123.2(6) . . ?
O2A C31A C32A 120.0(4) . . ?
C33A C32A C31A 114.9(6) . . ?
C33A C32A H32A 122.5 . . ?
C31A C32A H32A 122.5 . . ?
C32A C33A C28A 122.4(6) . . ?
C32A C33A H33A 118.8 . . ?
C28A C33A H33A 118.8 . . ?
C31A O2A C34A 117.1(6) . . ?
O2A C34A H34A 109.5 . . ?
O2A C34A H34B 109.5 . . ?
H34A C34A H34B 109.5 . . ?
O2A C34A H34C 109.5 . . ?
H34A C34A H34C 109.5 . . ?
H34B C34A H34C 109.5 . . ?
C33B C28B C29B 121.9(5) . . ?
C33B C28B C10 117.0(4) . . ?
C29B C28B C10 120.2(5) . . ?
C30B C29B C28B 118.2(7) . . ?
C30B C29B H29B 120.9 . . ?
C28B C29B H29B 120.9 . . ?
C29B C30B C31B 121.3(7) . . ?
C29B C30B H30B 119.3 . . ?
C31B C30B H30B 119.3 . . ?
O2B C31B C32B 125.5(4) . . ?
O2B C31B C30B 117.9(5) . . ?
C32B C31B C30B 115.7(5) . . ?
C31B C32B C33B 121.1(6) . . ?
C31B C32B H32B 119.4 . . ?
C33B C32B H32B 119.4 . . ?
C28B C33B C32B 120.6(6) . . ?
C28B C33B H33B 119.7 . . ?
C32B C33B H33B 119.7 . . ?
C34B O2B C31B 116.9(7) . . ?
O2B C34B H34D 109.5 . . ?
O2B C34B H34E 109.5 . . ?
H34D C34B H34E 109.5 . . ?
O2B C34B H34F 109.5 . . ?
H34D C34B H34F 109.5 . . ?
H34E C34B H34F 109.5 . . ?
C36 C35 C40 116.3(4) . . ?
C36 C35 C15 121.6(4) . . ?
C40 C35 C15 121.9(4) . . ?
C35 C36 C37 122.1(4) . . ?
C35 C36 H36 118.9 . . ?
C37 C36 H36 118.9 . . ?
C38 C37 C36 120.2(4) . . ?
C38 C37 H37 119.9 . . ?
C36 C37 H37 119.9 . . ?
C39 C38 C37 118.5(4) . . ?
C39 C38 O3B 117.5(4) . . ?
C37 C38 O3B 124.0(4) . . ?
C39 C38 O3A 117.5(4) . . ?
C37 C38 O3A 124.0(4) . . ?
C38 C39 C40 120.9(4) . . ?
C38 C39 H39 119.5 . . ?
C40 C39 H39 119.5 . . ?
C35 C40 C39 121.8(5) . . ?
C35 C40 H40 119.1 . . ?
C39 C40 H40 119.1 . . ?
C38 O3A C41A 121.0(5) . . ?
O3A C41A H41A 109.5 . . ?
O3A C41A H41B 109.5 . . ?
H41A C41A H41B 109.5 . . ?
O3A C41A H41C 109.5 . . ?
H41A C41A H41C 109.5 . . ?
H41B C41A H41C 109.5 . . ?
C38 O3B C41B 130.2(12) . . ?
O3B C41B H41D 109.5 . . ?
O3B C41B H41E 109.5 . . ?
H41D C41B H41E 109.5 . . ?
O3B C41B H41F 109.5 . . ?
H41D C41B H41F 109.5 . . ?
H41E C41B H41F 109.5 . . ?
C43 C42 C47 117.0(3) . . ?
C43 C42 C20 119.8(3) . . ?
C47 C42 C20 123.2(3) . . ?
C42 C43 C44 122.3(4) . . ?
C42 C43 H43 118.8 . . ?
C44 C43 H43 118.8 . . ?
C45 C44 C43 119.7(4) . . ?
C45 C44 H44 120.1 . . ?
C43 C44 H44 120.1 . . ?
O4 C45 C44 125.3(4) . . ?
O4 C45 C46 115.8(4) . . ?
C44 C45 C46 119.0(3) . . ?
C47 C46 C45 120.7(3) . . ?
C47 C46 H46 119.7 . . ?
C45 C46 H46 119.7 . . ?
C46 C47 C42 121.2(3) . . ?
C46 C47 H47 119.4 . . ?
C42 C47 H47 119.4 . . ?
C45 O4 C48 116.2(4) . . ?
O4 C48 H48A 109.5 . . ?
O4 C48 H48B 109.5 . . ?
H48A C48 H48B 109.5 . . ?
O4 C48 H48C 109.5 . . ?
H48A C48 H48C 109.5 . . ?
H48B C48 H48C 109.5 . . ?
Cl2A C55A Cl1A 113.3(3) . . ?
Cl2A C55A Cl3A 105.8(4) . . ?
Cl1A C55A Cl3A 120.9(3) . . ?
Cl2A C55A H55A 105.2 . . ?
Cl1A C55A H55A 105.2 . . ?
Cl3A C55A H55A 105.2 . . ?
Cl2B C55B Cl3B 106.4(5) . . ?
Cl2B C55B Cl1B 102.9(3) . . ?
Cl3B C55B Cl1B 108.9(4) . . ?
Cl2B C55B H55B 112.7 . . ?
Cl3B C55B H55B 112.7 . . ?
Cl1B C55B H55B 112.7 . . ?

loop_
_geom_bond_atom_site_label_1
_geom_bond_atom_site_label_2
_geom_bond_distance
_geom_bond_site_symmetry_2
_geom_bond_publ_flag
Co N2 1.977(3) . ?
Co N3 1.984(3) . ?
Co N1 1.987(3) . ?
Co N4 1.990(3) . ?
Co N5 2.209(3) . ?
N5 C53 1.332(4) . ?
N5 C49 1.340(5) . ?
C49 C50 1.370(5) . ?
C49 H49 0.9500 . ?
C50 C51 1.387(5) . ?
C50 H50 0.9500 . ?
C51 C52 1.378(5) . ?
C51 C54 1.449(5) . ?
C52 C53 1.390(5) . ?
C52 H52 0.9500 . ?
C53 H53 0.9500 . ?
C54 N6 1.139(5) . ?
N1 C1 1.380(4) . ?
N1 C4 1.383(4) . ?
N2 C9 1.373(4) . ?
N2 C6 1.387(4) . ?
N3 C11 1.378(5) . ?
N3 C14 1.389(4) . ?
N4 C19 1.369(4) . ?
N4 C16 1.383(4) . ?
C1 C20 1.396(5) . ?
C1 C2 1.442(5) . ?
C2 C3 1.339(5) . ?
C2 H2 0.9500 . ?
C3 C4 1.441(5) . ?
C3 H3 0.9500 . ?
C4 C5 1.387(5) . ?
C5 C6 1.391(5) . ?
C5 C21 1.502(5) . ?
C6 C7 1.441(5) . ?
C7 C8 1.346(5) . ?
C7 H7 0.9500 . ?
C8 C9 1.442(5) . ?
C8 H8 0.9500 . ?
C9 C10 1.402(5) . ?
C10 C11 1.386(5) . ?
C10 C28B 1.496(5) . ?
C10 C28A 1.496(5) . ?
C11 C12 1.447(5) . ?
C12 C13 1.341(6) . ?
C12 H12 0.9500 . ?
C13 C14 1.436(5) . ?
C13 H13 0.9500 . ?
C14 C15 1.383(5) . ?
C15 C16 1.396(5) . ?
C15 C35 1.507(5) . ?
C16 C17 1.430(5) . ?
C17 C18 1.340(6) . ?
C17 H17 0.9500 . ?
C18 C19 1.442(5) . ?
C18 H18 0.9500 . ?
C19 C20 1.403(5) . ?
C20 C42 1.491(5) . ?
C21 C26 1.386(7) . ?
C21 C22 1.392(6) . ?
C22 C23 1.373(7) . ?
C22 H22 0.9500 . ?
C23 C24 1.375(9) . ?
C23 H23 0.9500 . ?
C24 O1B 1.400(14) . ?
C24 C25 1.420(9) . ?
C24 O1A 1.444(10) . ?
C25 C26 1.388(6) . ?
C25 H25 0.9500 . ?
C26 H26 0.9500 . ?
O1A C27A 1.422(12) . ?
C27A H27A 0.9800 . ?
C27A H27B 0.9800 . ?
C27A H27C 0.9800 . ?
O1B C27B 1.417(17) . ?
C27B H27D 0.9800 . ?
C27B H27E 0.9800 . ?
C27B H27F 0.9800 . ?
C28A C29A 1.368(10) . ?
C28A C33A 1.478(8) . ?
C29A C30A 1.382(13) . ?
C29A H29A 0.9500 . ?
C30A C31A 1.268(10) . ?
C30A H30A 0.9500 . ?
C31A O2A 1.369(4) . ?
C31A C32A 1.434(8) . ?
C32A C33A 1.403(10) . ?
C32A H32A 0.9500 . ?
C33A H33A 0.9500 . ?
O2A C34A 1.565(13) . ?
C34A H34A 0.9800 . ?
C34A H34B 0.9800 . ?
C34A H34C 0.9800 . ?
C28B C33B 1.338(8) . ?
C28B C29B 1.406(10) . ?
C29B C30B 1.369(13) . ?
C29B H29B 0.9500 . ?
C30B C31B 1.477(10) . ?
C30B H30B 0.9500 . ?
C31B O2B 1.369(4) . ?
C31B C32B 1.392(8) . ?
C32B C33B 1.400(10) . ?
C32B H32B 0.9500 . ?
C33B H33B 0.9500 . ?
O2B C34B 1.341(15) . ?
C34B H34D 0.9800 . ?
C34B H34E 0.9800 . ?
C34B H34F 0.9800 . ?
C35 C36 1.348(6) . ?
C35 C40 1.381(6) . ?
C36 C37 1.395(6) . ?
C36 H36 0.9500 . ?
C37 C38 1.368(6) . ?
C37 H37 0.9500 . ?
C38 C39 1.337(7) . ?
C38 O3B 1.369(5) . ?
C38 O3A 1.369(5) . ?
C39 C40 1.385(6) . ?
C39 H39 0.9500 . ?
C40 H40 0.9500 . ?
O3A C41A 1.373(6) . ?
C41A H41A 0.9800 . ?
C41A H41B 0.9800 . ?
C41A H41C 0.9800 . ?
O3B C41B 1.376(8) . ?
C41B H41D 0.9800 . ?
C41B H41E 0.9800 . ?
C41B H41F 0.9800 . ?
C42 C43 1.385(5) . ?
C42 C47 1.393(5) . ?
C43 C44 1.392(6) . ?
C43 H43 0.9500 . ?
C44 C45 1.380(6) . ?
C44 H44 0.9500 . ?
C45 O4 1.367(5) . ?
C45 C46 1.387(6) . ?
C46 C47 1.387(5) . ?
C46 H46 0.9500 . ?
C47 H47 0.9500 . ?
O4 C48 1.437(6) . ?
C48 H48A 0.9800 . ?
C48 H48B 0.9800 . ?
C48 H48C 0.9800 . ?
C55A Cl2A 1.713(5) . ?
C55A Cl1A 1.732(6) . ?
C55A Cl3A 1.759(6) . ?
C55A H55A 1.0000 . ?
C55B Cl2B 1.727(4) . ?
C55B Cl3B 1.731(7) . ?
C55B Cl1B 1.732(6) . ?
C55B H55B 1.0000 . ?

loop_
_geom_torsion_atom_site_label_1
_geom_torsion_atom_site_label_2
_geom_torsion_atom_site_label_3
_geom_torsion_atom_site_label_4
_geom_torsion
_geom_torsion_site_symmetry_1
_geom_torsion_site_symmetry_2
_geom_torsion_site_symmetry_3
_geom_torsion_site_symmetry_4
_geom_torsion_publ_flag
C53 N5 C49 C50 1.1(5) . . . . ?
Co N5 C49 C50 -175.8(3) . . . . ?
N5 C49 C50 C51 -0.3(6) . . . . ?
C49 C50 C51 C52 -0.5(6) . . . . ?
C49 C50 C51 C54 178.7(4) . . . . ?
C50 C51 C52 C53 0.5(6) . . . . ?
C54 C51 C52 C53 -178.7(4) . . . . ?
C49 N5 C53 C52 -1.1(6) . . . . ?
Co N5 C53 C52 175.7(3) . . . . ?
C51 C52 C53 N5 0.3(6) . . . . ?
C4 N1 C1 C20 -179.9(3) . . . . ?
Co N1 C1 C20 2.8(5) . . . . ?
C4 N1 C1 C2 -0.3(4) . . . . ?
Co N1 C1 C2 -177.6(2) . . . . ?
N1 C1 C2 C3 -0.9(4) . . . . ?
C20 C1 C2 C3 178.8(3) . . . . ?
C1 C2 C3 C4 1.6(4) . . . . ?
C1 N1 C4 C5 -174.6(3) . . . . ?
Co N1 C4 C5 2.8(5) . . . . ?
C1 N1 C4 C3 1.3(4) . . . . ?
Co N1 C4 C3 178.6(2) . . . . ?
C2 C3 C4 N1 -1.9(4) . . . . ?
C2 C3 C4 C5 174.1(3) . . . . ?
N1 C4 C5 C6 -0.5(5) . . . . ?
C3 C4 C5 C6 -175.8(3) . . . . ?
N1 C4 C5 C21 -177.5(3) . . . . ?
C3 C4 C5 C21 7.2(5) . . . . ?
C9 N2 C6 C5 -173.4(3) . . . . ?
Co N2 C6 C5 12.4(5) . . . . ?
C9 N2 C6 C7 3.3(4) . . . . ?
Co N2 C6 C7 -170.9(2) . . . . ?
C4 C5 C6 N2 -7.4(5) . . . . ?
C21 C5 C6 N2 169.6(3) . . . . ?
C4 C5 C6 C7 176.4(3) . . . . ?
C21 C5 C6 C7 -6.6(5) . . . . ?
N2 C6 C7 C8 -2.0(4) . . . . ?
C5 C6 C7 C8 174.7(3) . . . . ?
C6 C7 C8 C9 -0.2(4) . . . . ?
C6 N2 C9 C10 174.3(3) . . . . ?
Co N2 C9 C10 -11.6(5) . . . . ?
C6 N2 C9 C8 -3.4(4) . . . . ?
Co N2 C9 C8 170.7(2) . . . . ?
C7 C8 C9 N2 2.3(4) . . . . ?
C7 C8 C9 C10 -175.5(3) . . . . ?
N2 C9 C10 C11 6.0(5) . . . . ?
C8 C9 C10 C11 -176.6(3) . . . . ?
N2 C9 C10 C28B -168.8(3) . . . . ?
C8 C9 C10 C28B 8.6(5) . . . . ?
N2 C9 C10 C28A -168.8(3) . . . . ?
C8 C9 C10 C28A 8.6(5) . . . . ?
C14 N3 C11 C10 178.1(3) . . . . ?
Co N3 C11 C10 -2.2(5) . . . . ?
C14 N3 C11 C12 -0.8(4) . . . . ?
Co N3 C11 C12 178.9(3) . . . . ?
C9 C10 C11 N3 1.1(6) . . . . ?
C28B C10 C11 N3 175.9(3) . . . . ?
C28A C10 C11 N3 175.9(3) . . . . ?
C9 C10 C11 C12 179.8(4) . . . . ?
C28B C10 C11 C12 -5.4(5) . . . . ?
C28A C10 C11 C12 -5.4(5) . . . . ?
N3 C11 C12 C13 1.4(5) . . . . ?
C10 C11 C12 C13 -177.5(4) . . . . ?
C11 C12 C13 C14 -1.4(5) . . . . ?
C11 N3 C14 C15 -179.8(4) . . . . ?
Co N3 C14 C15 0.6(6) . . . . ?
C11 N3 C14 C13 -0.1(4) . . . . ?
Co N3 C14 C13 -179.8(3) . . . . ?
C12 C13 C14 C15 -179.3(4) . . . . ?
C12 C13 C14 N3 1.0(5) . . . . ?
N3 C14 C15 C16 -4.2(6) . . . . ?
C13 C14 C15 C16 176.2(4) . . . . ?
N3 C14 C15 C35 176.1(3) . . . . ?
C13 C14 C15 C35 -3.6(6) . . . . ?
C19 N4 C16 C15 179.9(4) . . . . ?
Co N4 C16 C15 2.8(5) . . . . ?
C19 N4 C16 C17 -1.1(4) . . . . ?
Co N4 C16 C17 -178.1(3) . . . . ?
C14 C15 C16 N4 2.4(6) . . . . ?
C35 C15 C16 N4 -177.8(3) . . . . ?
C14 C15 C16 C17 -176.5(4) . . . . ?
C35 C15 C16 C17 3.3(6) . . . . ?
N4 C16 C17 C18 1.0(5) . . . . ?
C15 C16 C17 C18 180.0(4) . . . . ?
C16 C17 C18 C19 -0.4(5) . . . . ?
C16 N4 C19 C20 178.9(3) . . . . ?
Co N4 C19 C20 -4.0(5) . . . . ?
C16 N4 C19 C18 0.8(4) . . . . ?
Co N4 C19 C18 177.9(3) . . . . ?
C17 C18 C19 N4 -0.3(5) . . . . ?
C17 C18 C19 C20 -178.4(4) . . . . ?
N1 C1 C20 C19 4.6(5) . . . . ?
C2 C1 C20 C19 -174.9(3) . . . . ?
N1 C1 C20 C42 -173.9(3) . . . . ?
C2 C1 C20 C42 6.6(5) . . . . ?
N4 C19 C20 C1 -4.0(6) . . . . ?
C18 C19 C20 C1 173.9(4) . . . . ?
N4 C19 C20 C42 174.5(3) . . . . ?
C18 C19 C20 C42 -7.6(5) . . . . ?
C4 C5 C21 C26 73.7(5) . . . . ?
C6 C5 C21 C26 -103.4(4) . . . . ?
C4 C5 C21 C22 -106.7(4) . . . . ?
C6 C5 C21 C22 76.1(5) . . . . ?
C26 C21 C22 C23 -0.5(7) . . . . ?
C5 C21 C22 C23 179.9(4) . . . . ?
C21 C22 C23 C24 -1.6(8) . . . . ?
C22 C23 C24 O1B 174.9(8) . . . . ?
C22 C23 C24 C25 2.1(8) . . . . ?
C22 C23 C24 O1A -173.2(7) . . . . ?
C23 C24 C25 C26 -0.5(8) . . . . ?
O1B C24 C25 C26 -171.0(10) . . . . ?
O1A C24 C25 C26 175.6(6) . . . . ?
C22 C21 C26 C25 2.3(7) . . . . ?
C5 C21 C26 C25 -178.2(4) . . . . ?
C24 C25 C26 C21 -1.7(8) . . . . ?
C23 C24 O1A C27A 168.5(9) . . . . ?
C25 C24 O1A C27A -7.3(13) . . . . ?
C23 C24 O1B C27B 14.7(19) . . . . ?
C25 C24 O1B C27B -173.8(12) . . . . ?
C11 C10 C28A C29A 67.2(6) . . . . ?
C9 C10 C28A C29A -117.8(6) . . . . ?
C11 C10 C28A C33A -118.9(5) . . . . ?
C9 C10 C28A C33A 56.2(6) . . . . ?
C33A C28A C29A C30A 8.1(10) . . . . ?
C10 C28A C29A C30A -177.6(6) . . . . ?
C28A C29A C30A C31A 1.9(12) . . . . ?
C29A C30A C31A O2A 178.9(6) . . . . ?
C29A C30A C31A C32A -12.8(11) . . . . ?
C30A C31A C32A C33A 11.9(10) . . . . ?
O2A C31A C32A C33A 179.7(5) . . . . ?
C31A C32A C33A C28A -0.9(11) . . . . ?
C29A C28A C33A C32A -8.1(10) . . . . ?
C10 C28A C33A C32A 177.2(6) . . . . ?
C30A C31A O2A C34A 169.5(8) . . . . ?
C32A C31A O2A C34A 0.8(9) . . . . ?
C11 C10 C28B C33B -84.3(6) . . . . ?
C9 C10 C28B C33B 90.7(6) . . . . ?
C11 C10 C28B C29B 85.1(6) . . . . ?
C9 C10 C28B C29B -99.9(5) . . . . ?
C33B C28B C29B C30B -8.5(10) . . . . ?
C10 C28B C29B C30B -177.3(6) . . . . ?
C28B C29B C30B C31B -0.8(11) . . . . ?
C29B C30B C31B O2B 179.0(6) . . . . ?
C29B C30B C31B C32B 9.2(10) . . . . ?
O2B C31B C32B C33B -178.0(6) . . . . ?
C30B C31B C32B C33B -9.1(10) . . . . ?
C29B C28B C33B C32B 8.8(11) . . . . ?
C10 C28B C33B C32B 178.0(6) . . . . ?
C31B C32B C33B C28B 0.5(12) . . . . ?
C32B C31B O2B C34B -6.0(9) . . . . ?
C30B C31B O2B C34B -174.7(8) . . . . ?
C14 C15 C35 C36 -95.2(5) . . . . ?
C16 C15 C35 C36 85.0(5) . . . . ?
C14 C15 C35 C40 80.2(5) . . . . ?
C16 C15 C35 C40 -99.6(5) . . . . ?
C40 C35 C36 C37 1.1(8) . . . . ?
C15 C35 C36 C37 176.7(5) . . . . ?
C35 C36 C37 C38 1.1(9) . . . . ?
C36 C37 C38 C39 -3.2(8) . . . . ?
C36 C37 C38 O3B -179.3(5) . . . . ?
C36 C37 C38 O3A -179.3(5) . . . . ?
C37 C38 C39 C40 3.0(8) . . . . ?
O3B C38 C39 C40 179.4(5) . . . . ?
O3A C38 C39 C40 179.4(5) . . . . ?
C36 C35 C40 C39 -1.2(8) . . . . ?
C15 C35 C40 C39 -176.8(5) . . . . ?
C38 C39 C40 C35 -0.9(9) . . . . ?
C39 C38 O3A C41A -175.3(5) . . . . ?
C37 C38 O3A C41A 0.8(7) . . . . ?
C39 C38 O3B C41B -28.9(18) . . . . ?
C37 C38 O3B C41B 147.2(17) . . . . ?
C1 C20 C42 C43 115.7(4) . . . . ?
C19 C20 C42 C43 -62.8(5) . . . . ?
C1 C20 C42 C47 -64.0(5) . . . . ?
C19 C20 C42 C47 117.5(4) . . . . ?
C47 C42 C43 C44 0.6(6) . . . . ?
C20 C42 C43 C44 -179.1(4) . . . . ?
C42 C43 C44 C45 0.8(6) . . . . ?
C43 C44 C45 O4 179.5(4) . . . . ?
C43 C44 C45 C46 -1.2(6) . . . . ?
O4 C45 C46 C47 179.6(3) . . . . ?
C44 C45 C46 C47 0.3(6) . . . . ?
C45 C46 C47 C42 1.1(6) . . . . ?
C43 C42 C47 C46 -1.5(5) . . . . ?
C20 C42 C47 C46 178.2(3) . . . . ?
C44 C45 O4 C48 2.5(6) . . . . ?
C46 C45 O4 C48 -176.8(4) . . . . ?
